data_4327559
loop_
_publ_author_name
'Sheila M. J. Aubin'
'Ziming Sun'
'Hilary J. Eppley'
'Evan M. Rumberger'
'Ilia A. Guzei'
'Kirsten Folting'
'Peter K. Gantzel'
'Arnold L. Rheingold'
'George Christou'
'David N. Hendrickson'

_publ_contact_author
;
     David N. Hendrickson
     Department of Chemistry and Biochemistry-0358
     University of California at San Diego
     La Jolla, CA 92093
;
_publ_section_title
;
 Single-Molecule Magnets: Jahn-Teller Isomerism and the Origin of Two
 Magnetization Relaxation Processes in Mn12 Complexes
;
_journal_name_full 'Inorganic Chemistry'
_journal_page_first 2127
_journal_page_last 2146
_journal_paper_doi 10.1021/ic000911+
_journal_volume 40
_journal_year 2001
_chemical_formula_sum 'C136 H128 Mn12 O50'
_chemical_formula_weight 3221.66
_chemical_name_systematic
; 
 ? 
;
_space_group_IT_number 15
_symmetry_cell_setting monoclinic
_symmetry_space_group_name_Hall '-C 2yc'
_symmetry_space_group_name_H-M 'C 1 2/c 1'
_atom_sites_solution_hydrogens geom
_atom_sites_solution_primary direct
_atom_sites_solution_secondary difmap
_audit_creation_method SHELXL
_cell_angle_alpha 90.00
_cell_angle_beta 125.84
_cell_angle_gamma 90.00
_cell_formula_units_Z 4
_cell_length_a 40.4589(5)
_cell_length_b 18.2288(2)
_cell_length_c 26.5882(4)
_cell_measurement_temperature 193(2)
_cell_volume 15896.3(4)
_computing_structure_refinement 'SHELXL-93 (Sheldrick, 1993)'
_computing_structure_solution 'SHELXS-86 (Sheldrick, 1990)'
_diffrn_ambient_temperature 193(2)
_diffrn_radiation_monochromator graphite
_diffrn_radiation_source 'fine-focus sealed tube'
_diffrn_radiation_type MoK\a
_diffrn_radiation_wavelength 0.71073
_diffrn_reflns_av_R_equivalents 0.0000
_diffrn_reflns_av_sigmaI/netI 0.2174
_diffrn_reflns_limit_h_max 42
_diffrn_reflns_limit_h_min -52
_diffrn_reflns_limit_k_max 23
_diffrn_reflns_limit_k_min 0
_diffrn_reflns_limit_l_max 34
_diffrn_reflns_limit_l_min 0
_diffrn_reflns_number 17138
_diffrn_reflns_theta_max 28.34
_diffrn_reflns_theta_min 1.24
_exptl_absorpt_coefficient_mu 0.994
_exptl_crystal_density_diffrn 1.346
_exptl_crystal_F_000 6576
_exptl_crystal_size_max 0.40
_exptl_crystal_size_mid 0.30
_exptl_crystal_size_min 0.30
_refine_diff_density_max 1.490
_refine_diff_density_min -1.155
_refine_diff_density_rms 0.187
_refine_ls_extinction_method none
_refine_ls_goodness_of_fit_all 0.958
_refine_ls_goodness_of_fit_obs 1.183
_refine_ls_matrix_type full
_refine_ls_number_parameters 892
_refine_ls_number_reflns 17123
_refine_ls_number_restraints 0
_refine_ls_restrained_S_all 0.980
_refine_ls_restrained_S_obs 1.183
_refine_ls_R_factor_all 0.2154
_refine_ls_R_factor_obs 0.1021
_refine_ls_shift/esd_max 0.579
_refine_ls_shift/esd_mean 0.018
_refine_ls_structure_factor_coef Fsqd
_refine_ls_weighting_details 'w=1/[\s^2^(Fo^2^)+(0.1543P)^2^+0.0000P] where P=(Fo^2^+2Fc^2^)/3'
_refine_ls_weighting_scheme calc
_refine_ls_wR_factor_all 0.3220
_refine_ls_wR_factor_obs 0.2488
_reflns_number_observed 7155
_reflns_number_total 17138
_reflns_observed_criterion >2sigma(I)
_cod_data_source_file ic0009112B_3.cif
_cod_data_source_block complex6
_cod_depositor_comments
;
The following automatic conversions were performed:

'_refine_ls_weighting_scheme' value 'calc
w=1/[\s^2^(Fo^2^)+(0.1543P)^2^+0.0000P] where P=(Fo^2^+2Fc^2^)/3' was
changed to 'calc'. New tag '_refine_ls_weighting_details' was
created. The value of the new tag was set to
'w=1/[\s^2^(Fo^2^)+(0.1543P)^2^+0.0000P] where P=(Fo^2^+2Fc^2^)/3'.

Automatic conversion script
Id: cif_fix_values 3143 2015-03-26 13:38:13Z robertas 
;
_cod_original_cell_volume 15897.1(4)
_cod_database_code 4327559

loop_
_symmetry_equiv_pos_as_xyz
'x, y, z'
'-x, y, -z+1/2'
'x+1/2, y+1/2, z'
'-x+1/2, y+1/2, -z+1/2'
'-x, -y, -z'
'x, -y, z-1/2'
'-x+1/2, -y+1/2, -z'
'x+1/2, -y+1/2, z-1/2'

loop_
_atom_site_aniso_label
_atom_site_aniso_U_11
_atom_site_aniso_U_22
_atom_site_aniso_U_33
_atom_site_aniso_U_23
_atom_site_aniso_U_13
_atom_site_aniso_U_12
Mn1 0.0308(9) 0.0098(6) 0.0242(8) -0.0004(6) 0.0121(8) -0.0026(6)
Mn2 0.0300(9) 0.0084(6) 0.0207(7) -0.0006(5) 0.0133(7) -0.0027(6)
Mn3 0.0313(9) 0.0099(6) 0.0229(8) -0.0010(6) 0.0135(7) -0.0026(6)
Mn4 0.0313(10) 0.0116(7) 0.0315(8) 0.0000(6) 0.0132(8) -0.0031(6)
Mn5 0.0321(13) 0.0073(9) 0.0227(11) 0.000 0.0118(11) 0.000
Mn6 0.0389(15) 0.0068(9) 0.0380(13) 0.000 0.0185(12) 0.000
Mn7 0.0283(9) 0.0100(6) 0.0278(8) 0.0028(6) 0.0099(7) 0.0013(6)
O1 0.047(5) 0.027(4) 0.035(4) -0.001(3) 0.020(4) -0.007(3)
O2 0.044(6) 0.074(6) 0.045(5) 0.027(5) 0.019(5) 0.014(5)
O11 0.034(4) 0.022(3) 0.033(4) -0.002(3) 0.021(4) -0.009(3)
O12 0.034(5) 0.031(4) 0.034(4) -0.007(3) 0.016(4) -0.013(3)
O21 0.057(6) 0.008(3) 0.123(8) 0.011(4) 0.052(6) 0.008(4)
O22 0.045(5) 0.022(4) 0.054(5) 0.009(3) 0.024(4) -0.004(3)
O31 0.039(5) 0.018(3) 0.033(4) 0.005(3) 0.013(4) 0.003(3)
O32 0.048(5) 0.018(3) 0.046(5) 0.000(3) 0.016(4) -0.010(3)
O41 0.047(5) 0.016(3) 0.047(4) 0.010(3) 0.030(4) 0.003(3)
O42 0.031(4) 0.016(3) 0.029(4) 0.001(3) 0.013(3) 0.002(3)
O51 0.037(5) 0.015(3) 0.037(4) -0.008(3) 0.014(4) -0.006(3)
O52 0.021(4) 0.020(3) 0.037(4) -0.003(3) 0.008(4) -0.004(3)
O61 0.048(5) 0.011(3) 0.033(4) 0.003(3) 0.012(4) 0.006(3)
O62 0.027(4) 0.009(3) 0.031(4) -0.003(3) 0.006(3) -0.002(3)
O71 0.035(4) 0.032(4) 0.024(4) -0.009(3) 0.017(4) -0.012(3)
O72 0.040(4) 0.017(3) 0.023(3) -0.003(3) 0.019(3) -0.002(3)
O101 0.020(4) 0.012(3) 0.026(3) 0.006(3) 0.012(3) 0.004(2)
O102 0.028(4) 0.008(3) 0.032(4) -0.004(3) 0.019(3) -0.004(3)
O103 0.018(4) 0.014(3) 0.027(3) 0.006(3) 0.012(3) 0.005(2)
O104 0.017(3) 0.008(3) 0.023(3) -0.003(2) 0.012(3) -0.004(2)
O105 0.036(4) 0.017(3) 0.031(4) 0.005(3) 0.021(4) 0.002(3)
O106 0.030(4) 0.008(3) 0.034(4) -0.007(3) 0.016(3) -0.003(3)
O107 0.185(12) 0.058(6) 0.064(7) -0.010(5) 0.074(8) -0.034(6)
O108 0.049(5) 0.024(4) 0.048(5) 0.009(3) 0.032(4) 0.003(3)
C1 0.046(8) 0.033(6) 0.036(7) 0.018(5) 0.020(7) 0.025(6)
C2 0.087(12) 0.067(9) 0.043(8) 0.019(7) 0.034(9) 0.036(8)
C3 0.111(14) 0.066(10) 0.044(9) 0.007(8) 0.021(10) 0.019(9)
C4 0.284(34) 0.082(13) 0.062(12) 0.012(9) 0.091(18) 0.060(16)
C5 0.349(43) 0.086(14) 0.078(15) 0.022(11) 0.129(23) 0.084(20)
C6 0.174(23) 0.170(21) 0.116(17) 0.072(16) 0.114(19) 0.078(17)
C7 0.153(17) 0.102(12) 0.096(12) 0.059(10) 0.098(14) 0.084(12)
C8 0.382(41) 0.168(22) 0.107(17) 0.020(14) 0.168(25) 0.099(23)
C11 0.049(8) 0.025(5) 0.034(6) 0.007(5) 0.018(6) 0.004(5)
C12 0.044(7) 0.036(6) 0.032(6) -0.003(5) 0.024(6) -0.007(5)
C13 0.073(10) 0.024(6) 0.044(7) -0.001(5) 0.034(7) -0.011(6)
C14 0.093(12) 0.044(7) 0.036(7) -0.013(6) 0.032(8) -0.006(7)
C15 0.105(13) 0.090(11) 0.039(8) -0.015(7) 0.050(10) -0.021(9)
C16 0.131(16) 0.140(15) 0.070(11) -0.023(10) 0.077(13) -0.059(12)
C17 0.068(10) 0.100(11) 0.039(7) -0.024(7) 0.037(8) -0.026(8)
C18 0.188(22) 0.214(22) 0.058(11) -0.056(12) 0.085(14) -0.091(17)
C21 0.046(8) 0.011(5) 0.034(6) -0.005(4) 0.017(6) -0.003(5)
C22 0.058(8) 0.008(4) 0.037(6) 0.010(4) 0.018(6) 0.005(5)
C23 0.076(10) 0.027(6) 0.037(7) 0.016(5) 0.015(7) 0.011(6)
C24 0.094(13) 0.020(6) 0.056(9) 0.026(6) 0.008(9) -0.004(7)
C25 0.116(14) 0.015(6) 0.058(9) 0.015(6) 0.025(10) -0.015(7)
C26 0.081(12) 0.050(8) 0.067(10) 0.005(7) 0.020(9) -0.038(8)
C27 0.071(10) 0.034(7) 0.057(9) 0.015(6) 0.024(8) -0.013(6)
C28 0.214(22) 0.029(8) 0.093(13) 0.015(8) 0.046(15) -0.052(10)
C31 0.034(7) 0.020(5) 0.034(6) -0.002(4) 0.019(6) 0.007(4)
C32 0.028(6) 0.013(4) 0.043(6) -0.001(4) 0.022(6) -0.003(4)
C33 0.060(9) 0.021(5) 0.037(7) 0.003(5) 0.012(7) -0.014(5)
C34 0.063(9) 0.025(6) 0.067(9) 0.005(6) 0.026(8) -0.013(6)
C35 0.049(8) 0.025(6) 0.045(7) -0.011(5) 0.019(7) -0.008(5)
C36 0.049(9) 0.031(6) 0.053(8) 0.000(6) 0.011(7) -0.001(6)
C37 0.040(8) 0.025(6) 0.039(7) 0.002(5) 0.009(6) -0.007(5)
C38 0.071(10) 0.039(7) 0.060(9) -0.025(6) 0.028(8) -0.020(6)
C41 0.035(7) 0.014(5) 0.030(6) 0.000(4) 0.012(5) 0.000(4)
C42 0.045(8) 0.027(5) 0.041(6) -0.004(5) 0.024(6) 0.001(5)
C43 0.071(10) 0.028(6) 0.056(8) 0.001(5) 0.039(8) -0.001(6)
C44 0.086(11) 0.047(7) 0.083(10) -0.009(7) 0.066(10) 0.003(7)
C45 0.075(10) 0.081(10) 0.060(9) 0.006(7) 0.052(9) 0.003(8)
C46 0.074(10) 0.065(8) 0.064(9) 0.014(7) 0.052(9) 0.011(7)
C47 0.058(8) 0.031(6) 0.046(7) 0.001(5) 0.032(7) -0.005(5)
C48 0.137(16) 0.140(15) 0.107(13) 0.019(11) 0.112(14) 0.015(12)
C51 0.025(6) 0.008(4) 0.028(5) 0.001(4) 0.014(5) 0.000(4)
C52 0.051(8) 0.007(4) 0.032(6) -0.002(4) 0.024(6) -0.002(4)
C53 0.056(8) 0.013(5) 0.036(6) -0.004(4) 0.020(6) -0.009(5)
C54 0.082(10) 0.014(5) 0.056(8) 0.002(5) 0.043(8) -0.009(6)
C55 0.082(11) 0.019(6) 0.054(8) -0.007(6) 0.035(8) -0.013(6)
C56 0.066(10) 0.025(6) 0.084(10) -0.012(7) 0.024(9) -0.022(6)
C57 0.047(8) 0.012(5) 0.060(8) -0.006(5) 0.012(7) 0.003(5)
C58 0.092(13) 0.023(7) 0.082(11) -0.010(7) 0.008(10) -0.017(7)
C61 0.031(6) 0.030(6) 0.030(6) -0.002(5) 0.017(5) 0.005(5)
C62 0.031(6) 0.026(5) 0.024(5) -0.002(4) 0.009(5) -0.001(4)
C63 0.035(7) 0.049(7) 0.043(7) -0.019(6) 0.013(6) 0.006(6)
C64 0.059(10) 0.064(9) 0.048(8) -0.025(7) 0.017(8) -0.003(8)
C65 0.033(8) 0.102(11) 0.028(7) -0.023(7) 0.007(6) -0.007(8)
C66 0.028(8) 0.085(10) 0.037(7) 0.014(7) 0.007(6) 0.010(7)
C67 0.044(8) 0.050(7) 0.039(7) 0.005(6) 0.007(7) 0.004(6)
C68 0.048(10) 0.175(17) 0.042(8) -0.069(10) 0.001(8) -0.021(10)
C71 0.050(7) 0.014(5) 0.028(5) -0.006(4) 0.025(6) -0.002(4)
C72 0.042(7) 0.010(4) 0.032(5) -0.005(4) 0.026(6) 0.001(4)
C73 0.059(8) 0.033(6) 0.034(6) -0.003(5) 0.025(7) -0.006(5)
C74 0.052(8) 0.037(6) 0.039(6) -0.005(5) 0.032(7) 0.000(5)
C75 0.079(10) 0.017(5) 0.048(7) 0.005(5) 0.046(8) 0.014(5)
C76 0.061(9) 0.023(5) 0.054(7) -0.011(5) 0.039(7) -0.012(5)
C77 0.043(7) 0.031(5) 0.030(6) 0.005(5) 0.022(6) 0.003(5)
C78 0.096(11) 0.042(7) 0.072(9) -0.003(6) 0.068(9) 0.007(7)

loop_
_atom_site_label
_atom_site_type_symbol
_atom_site_fract_x
_atom_site_fract_y
_atom_site_fract_z
_atom_site_U_iso_or_equiv
_atom_site_thermal_displace_type
_atom_site_occupancy
_atom_site_calc_flag
_atom_site_refinement_flags
Mn1 Mn 0.09052(4) 1.41746(7) 0.37705(6) 0.0240(3) Uani 1 d .
Mn2 Mn 0.02766(4) 1.31451(6) 0.31532(6) 0.0206(3) Uani 1 d .
Mn3 Mn -0.03529(4) 1.19962(6) 0.24998(6) 0.0228(3) Uani 1 d .
Mn4 Mn -0.09350(5) 1.08833(7) 0.19751(7) 0.0279(4) Uani 1 d .
Mn5 Mn 0.0000 1.48720(9) 0.2500 0.0232(5) Uani 1 d S
Mn6 Mn 0.0000 1.02353(9) 0.2500 0.0303(5) Uani 1 d S
Mn7 Mn 0.12624(4) 1.24910(7) 0.38662(6) 0.0259(3) Uani 1 d .
O1 O 0.0936(2) 1.0548(3) 0.3819(3) 0.038(2) Uani 1 d .
O2 O 0.0301(3) 1.0190(4) 0.3418(4) 0.058(2) Uani 1 d .
O11 O -0.0429(2) 1.2018(3) 0.3145(3) 0.0292(15) Uani 1 d .
O12 O -0.0939(2) 1.1206(3) 0.2779(3) 0.035(2) Uani 1 d .
O21 O -0.0351(3) 0.9412(3) 0.2471(4) 0.063(3) Uani 1 d .
O22 O -0.0940(2) 0.9861(3) 0.2205(3) 0.044(2) Uani 1 d .
O31 O -0.1521(2) 1.0805(3) 0.1418(3) 0.035(2) Uani 1 d .
O32 O -0.1700(2) 1.1756(3) 0.0769(3) 0.044(2) Uani 1 d .
O41 O 0.1426(2) 1.3127(3) 0.3374(3) 0.036(2) Uani 1 d .
O42 O 0.1077(2) 1.4181(3) 0.3110(3) 0.0279(14) Uani 1 d .
O51 O 0.0335(2) 1.5682(3) 0.3061(3) 0.034(2) Uani 1 d .
O52 O 0.0949(2) 1.5241(3) 0.3815(3) 0.031(2) Uani 1 d .
O61 O 0.1659(2) 1.2993(3) 0.4657(3) 0.037(2) Uani 1 d .
O62 O 0.1462(2) 1.4175(3) 0.4495(3) 0.0287(15) Uani 1 d .
O71 O 0.0704(2) 1.4120(3) 0.4393(3) 0.031(2) Uani 1 d .
O72 O 0.0201(2) 1.3290(3) 0.3805(3) 0.0261(14) Uani 1 d .
O101 O 0.0837(2) 1.3158(3) 0.3699(3) 0.0201(13) Uani 1 d .
O102 O 0.0339(2) 1.4173(3) 0.3127(3) 0.0218(13) Uani 1 d .
O103 O 0.0224(2) 1.2084(3) 0.3096(3) 0.0202(13) Uani 1 d .
O104 O -0.0307(2) 1.3058(3) 0.2535(2) 0.0165(12) Uani 1 d .
O105 O -0.0371(2) 1.0978(3) 0.2467(3) 0.0270(15) Uani 1 d .
O106 O -0.0906(2) 1.1926(3) 0.1859(3) 0.0256(14) Uani 1 d .
O107 O 0.1058(4) 1.1920(5) 0.4433(4) 0.102(4) Uani 1 d .
O108 O 0.0394(2) 1.4833(3) 0.2148(3) 0.038(2) Uani 1 d .
C1 C 0.0654(4) 1.0357(6) 0.3870(5) 0.041(3) Uani 1 d .
C2 C 0.0723(5) 1.0342(7) 0.4491(6) 0.068(4) Uani 1 d .
C3 C 0.1126(5) 1.0359(7) 0.5033(6) 0.088(5) Uani 1 d .
H3A H 0.1354(5) 1.0361(7) 0.5015(6) 0.105 Uiso 1 calc R
C4 C 0.1175(9) 1.0372(10) 0.5593(8) 0.149(11) Uani 1 d .
H4A H 0.1445(9) 1.0317(10) 0.5957(8) 0.178 Uiso 1 calc R
C5 C 0.0897(11) 1.0450(11) 0.5670(10) 0.168(14) Uani 1 d .
C6 C 0.0472(7) 1.0391(11) 0.5108(10) 0.136(9) Uani 1 d .
H6A H 0.0247(7) 1.0366(11) 0.5133(10) 0.164 Uiso 1 calc R
C7 C 0.0421(6) 1.0375(8) 0.4551(8) 0.102(6) Uani 1 d .
H7A H 0.0150(6) 1.0389(8) 0.4183(8) 0.122 Uiso 1 calc R
C8 C 0.0938(9) 1.0494(12) 0.6305(9) 0.204(14) Uani 1 d .
H8A H 0.0666(9) 1.0551(12) 0.6213(9) 0.306 Uiso 1 calc R
H8B H 0.1108(9) 1.0915(12) 0.6548(9) 0.306 Uiso 1 calc R
H8C H 0.1063(9) 1.0042(12) 0.6543(9) 0.306 Uiso 1 calc R
C11 C -0.0665(4) 1.1604(5) 0.3205(5) 0.039(3) Uani 1 d .
C12 C -0.0595(3) 1.1624(5) 0.3822(5) 0.037(3) Uani 1 d .
C13 C -0.0221(4) 1.1860(5) 0.4348(5) 0.047(3) Uani 1 d .
H13A H -0.0012(4) 1.2019(5) 0.4314(5) 0.057 Uiso 1 calc R
C14 C -0.0156(4) 1.1863(6) 0.4929(5) 0.061(4) Uani 1 d .
H14A H 0.0104(4) 1.2012(6) 0.5282(5) 0.073 Uiso 1 calc R
C15 C -0.0440(5) 1.1667(8) 0.5013(6) 0.074(4) Uani 1 d .
C16 C -0.0830(6) 1.1441(9) 0.4475(7) 0.103(6) Uani 1 d .
H16A H -0.1045(6) 1.1316(9) 0.4506(7) 0.124 Uiso 1 calc R
C17 C -0.0886(4) 1.1410(7) 0.3899(5) 0.066(4) Uani 1 d .
H17A H -0.1137(4) 1.1230(7) 0.3548(5) 0.079 Uiso 1 calc R
C18 C -0.0360(6) 1.1653(11) 0.5647(7) 0.146(9) Uani 1 d .
H18A H -0.0608(6) 1.1497(11) 0.5603(7) 0.219 Uiso 1 calc R
H18B H -0.0283(6) 1.2145(11) 0.5830(7) 0.219 Uiso 1 calc R
H18C H -0.0139(6) 1.1309(11) 0.5918(7) 0.219 Uiso 1 calc R
C21 C -0.0678(4) 0.9367(5) 0.2395(5) 0.034(2) Uani 1 d .
C22 C -0.0796(4) 0.8633(5) 0.2520(5) 0.040(3) Uani 1 d .
C23 C -0.0500(4) 0.8089(6) 0.2815(5) 0.058(3) Uani 1 d .
H23A H -0.0228(4) 0.8186(6) 0.2952(5) 0.069 Uiso 1 calc R
C24 C -0.0606(5) 0.7403(6) 0.2908(6) 0.078(5) Uani 1 d .
H24A H -0.0402(5) 0.7037(6) 0.3126(6) 0.094 Uiso 1 calc R
C25 C -0.0991(6) 0.7247(6) 0.2695(7) 0.078(5) Uani 1 d .
C26 C -0.1294(5) 0.7791(7) 0.2399(6) 0.080(5) Uani 1 d .
H26A H -0.1565(5) 0.7689(7) 0.2261(6) 0.096 Uiso 1 calc R
C27 C -0.1185(4) 0.8503(6) 0.2310(6) 0.062(4) Uani 1 d .
H27A H -0.1385(4) 0.8879(6) 0.2105(6) 0.074 Uiso 1 calc R
C28 C -0.1119(6) 0.6462(7) 0.2763(8) 0.138(8) Uani 1 d .
H28A H -0.1411(6) 0.6456(7) 0.2578(8) 0.208 Uiso 1 calc R
H28B H -0.0964(6) 0.6333(7) 0.3203(8) 0.208 Uiso 1 calc R
H28C H -0.1060(6) 0.6104(7) 0.2549(8) 0.208 Uiso 1 calc R
C31 C -0.1754(3) 1.1112(5) 0.0897(5) 0.030(2) Uani 1 d .
C32 C -0.2110(3) 1.0719(4) 0.0366(5) 0.028(2) Uani 1 d .
C33 C -0.2173(4) 0.9974(5) 0.0452(5) 0.049(3) Uani 1 d .
H33A H -0.1993(4) 0.9744(5) 0.0844(5) 0.058 Uiso 1 calc R
C34 C -0.2497(4) 0.9586(6) -0.0038(6) 0.059(3) Uani 1 d .
H34A H -0.2536(4) 0.9089(6) 0.0023(6) 0.070 Uiso 1 calc R
C35 C -0.2766(4) 0.9907(5) -0.0618(5) 0.045(3) Uani 1 d .
C36 C -0.2713(4) 1.0651(6) -0.0682(6) 0.055(3) Uani 1 d .
H36A H -0.2906(4) 1.0896(6) -0.1060(6) 0.066 Uiso 1 calc R
C37 C -0.2386(3) 1.1028(6) -0.0201(5) 0.043(3) Uani 1 d .
H37A H -0.2349(3) 1.1525(6) -0.0266(5) 0.052 Uiso 1 calc R
C38 C -0.3131(4) 0.9489(6) -0.1161(6) 0.063(4) Uani 1 d .
H38A H -0.3281(4) 0.9810(6) -0.1525(6) 0.094 Uiso 1 calc R
H38B H -0.3311(4) 0.9334(6) -0.1048(6) 0.094 Uiso 1 calc R
H38C H -0.3033(4) 0.9057(6) -0.1258(6) 0.094 Uiso 1 calc R
C41 C 0.1266(3) 1.3684(5) 0.3037(4) 0.031(2) Uani 1 d .
C42 C 0.1312(3) 1.3764(5) 0.2515(5) 0.038(3) Uani 1 d .
C43 C 0.1383(4) 1.3170(6) 0.2269(5) 0.050(3) Uani 1 d .
H43A H 0.1393(4) 1.2693(6) 0.2424(5) 0.060 Uiso 1 calc R
C44 C 0.1439(4) 1.3243(6) 0.1800(6) 0.062(4) Uani 1 d .
H44A H 0.1502(4) 1.2825(6) 0.1658(6) 0.075 Uiso 1 calc R
C45 C 0.1403(4) 1.3932(8) 0.1541(6) 0.064(4) Uani 1 d .
C46 C 0.1329(4) 1.4541(7) 0.1783(6) 0.061(4) Uani 1 d .
H46A H 0.1317(4) 1.5017(7) 0.1628(6) 0.073 Uiso 1 calc R
C47 C 0.1274(3) 1.4450(6) 0.2256(5) 0.044(3) Uani 1 d .
H47A H 0.1209(3) 1.4864(6) 0.2400(5) 0.053 Uiso 1 calc R
C48 C 0.1484(5) 1.3999(9) 0.1043(7) 0.104(6) Uani 1 d .
H48A H 0.1446(5) 1.4510(9) 0.0905(7) 0.157 Uiso 1 calc R
H48B H 0.1293(5) 1.3685(9) 0.0689(7) 0.157 Uiso 1 calc R
H48C H 0.1764(5) 1.3846(9) 0.1220(7) 0.157 Uiso 1 calc R
C51 C 0.0700(3) 1.5753(4) 0.3525(4) 0.022(2) Uani 1 d .
C52 C 0.0866(3) 1.6514(4) 0.3749(5) 0.030(2) Uani 1 d .
C53 C 0.0617(3) 1.7124(5) 0.3428(5) 0.039(3) Uani 1 d .
H53A H 0.0343(3) 1.7058(5) 0.3077(5) 0.047 Uiso 1 calc R
C54 C 0.0776(4) 1.7822(5) 0.3628(6) 0.049(3) Uani 1 d .
H54A H 0.0608(4) 1.8236(5) 0.3413(6) 0.059 Uiso 1 calc R
C55 C 0.1178(4) 1.7928(6) 0.4140(6) 0.055(3) Uani 1 d .
C56 C 0.1412(4) 1.7301(6) 0.4464(7) 0.070(4) Uani 1 d .
H56A H 0.1682(4) 1.7361(6) 0.4827(7) 0.084 Uiso 1 calc R
C57 C 0.1259(4) 1.6605(5) 0.4268(6) 0.051(3) Uani 1 d .
H57A H 0.1423(4) 1.6190(5) 0.4489(6) 0.062 Uiso 1 calc R
C58 C 0.1355(5) 1.8703(6) 0.4366(7) 0.091(5) Uani 1 d .
H58A H 0.1640(5) 1.8667(6) 0.4728(7) 0.137 Uiso 1 calc R
H58B H 0.1197(5) 1.8965(6) 0.4482(7) 0.137 Uiso 1 calc R
H58C H 0.1340(5) 1.8970(6) 0.4034(7) 0.137 Uiso 1 calc R
C61 C 0.1700(3) 1.3663(5) 0.4830(4) 0.031(2) Uani 1 d .
C62 C 0.2052(3) 1.3834(5) 0.5467(4) 0.032(2) Uani 1 d .
C63 C 0.2096(3) 1.4513(6) 0.5738(5) 0.048(3) Uani 1 d .
H63A H 0.1893(3) 1.4878(6) 0.5510(5) 0.058 Uiso 1 calc R
C64 C 0.2425(4) 1.4664(7) 0.6320(6) 0.066(4) Uani 1 d .
H64A H 0.2440(4) 1.5132(7) 0.6488(6) 0.079 Uiso 1 calc R
C65 C 0.2735(4) 1.4181(8) 0.6679(5) 0.061(4) Uani 1 d .
C66 C 0.2705(4) 1.3500(7) 0.6426(5) 0.057(3) Uani 1 d .
H66A H 0.2920(4) 1.3155(7) 0.6657(5) 0.068 Uiso 1 calc R
C67 C 0.2361(4) 1.3309(6) 0.5830(5) 0.054(3) Uani 1 d .
H67A H 0.2338(4) 1.2830(6) 0.5672(5) 0.065 Uiso 1 calc R
C68 C 0.3109(4) 1.4359(10) 0.7324(6) 0.103(6) Uani 1 d .
H68A H 0.3290(4) 1.3931(10) 0.7493(6) 0.155 Uiso 1 calc R
H68B H 0.3025(4) 1.4484(10) 0.7593(6) 0.155 Uiso 1 calc R
H68C H 0.3253(4) 1.4776(10) 0.7302(6) 0.155 Uiso 1 calc R
C71 C 0.0398(3) 1.3759(5) 0.4262(4) 0.030(2) Uani 1 d .
C72 C 0.0219(3) 1.3867(4) 0.4614(4) 0.026(2) Uani 1 d .
C73 C 0.0455(4) 1.4214(5) 0.5205(5) 0.043(3) Uani 1 d .
H73A H 0.0719(4) 1.4399(5) 0.5365(5) 0.052 Uiso 1 calc R
C74 C 0.0295(4) 1.4280(5) 0.5545(5) 0.040(3) Uani 1 d .
H74A H 0.0456(4) 1.4503(5) 0.5943(5) 0.048 Uiso 1 calc R
C75 C -0.0083(4) 1.4036(5) 0.5324(5) 0.043(3) Uani 1 d .
C76 C -0.0322(4) 1.3708(5) 0.4732(5) 0.043(3) Uani 1 d .
H76A H -0.0588(4) 1.3534(5) 0.4572(5) 0.052 Uiso 1 calc R
C77 C -0.0171(3) 1.3639(5) 0.4383(5) 0.035(2) Uani 1 d .
H77A H -0.0337(3) 1.3431(5) 0.3979(5) 0.041 Uiso 1 calc R
C78 C -0.0252(4) 1.4099(6) 0.5709(6) 0.059(4) Uani 1 d .
H78A H -0.0528(4) 1.3894(6) 0.5474(6) 0.088 Uiso 1 calc R
H78B H -0.0260(4) 1.4616(6) 0.5802(6) 0.088 Uiso 1 calc R
H78C H -0.0076(4) 1.3826(6) 0.6098(6) 0.088 Uiso 1 calc R
C100 C 0.3970(9) 1.7415(15) 0.9244(14) 0.078(8) Uiso 0.50 d P
C101 C 0.3620(11) 1.7889(19) 0.9129(17) 0.101(10) Uiso 0.50 d P
C102 C 0.3305(14) 1.8285(25) 0.8558(21) 0.139(15) Uiso 0.50 d P
C103 C 0.3169(20) 1.7474(37) 0.8448(30) 0.217(26) Uiso 0.50 d P
C104 C 0.2855(23) 1.6778(40) 0.8272(33) 0.253(30) Uiso 0.50 d P
C105 C 0.2532(15) 1.5698(26) 0.7976(23) 0.162(18) Uiso 0.50 d P
C106 C 0.2526(19) 1.4401(34) 0.8143(30) 0.208(24) Uiso 0.50 d P
C107 C 0.2831(18) 1.3816(34) 0.8572(27) 0.179(20) Uiso 0.50 d P
C108 C 0.2809(31) 1.3013(55) 0.8750(46) 0.273(43) Uiso 0.50 d P
C109 C 0.2557(39) 1.3083(74) 0.8321(60) 0.392(74) Uiso 0.50 d P
C110 C 0.2570(21) 1.2112(42) 0.8776(34) 0.259(30) Uiso 0.50 d P

loop_
_atom_type_symbol
_atom_type_description
_atom_type_scat_dispersion_real
_atom_type_scat_dispersion_imag
_atom_type_scat_source
C C 0.0033 0.0016 'International Tables Vol C Tables 4.2.6.8 and 6.1.1.4'
H H 0.0000 0.0000 'International Tables Vol C Tables 4.2.6.8 and 6.1.1.4'
O O 0.0106 0.0060 'International Tables Vol C Tables 4.2.6.8 and 6.1.1.4'
Mn Mn 0.3368 0.7283 'International Tables Vol C Tables 4.2.6.8 and 6.1.1.4'

loop_
_geom_angle_atom_site_label_1
_geom_angle_atom_site_label_2
_geom_angle_atom_site_label_3
_geom_angle
_geom_angle_site_symmetry_1
_geom_angle_site_symmetry_3
O101 Mn1 O102 83.0(2) . .
O101 Mn1 O62 96.8(2) . .
O102 Mn1 O62 172.9(2) . .
O101 Mn1 O52 177.3(3) . .
O102 Mn1 O52 94.3(2) . .
O62 Mn1 O52 85.9(3) . .
O101 Mn1 O71 86.3(2) . .
O102 Mn1 O71 84.1(2) . .
O62 Mn1 O71 88.8(2) . .
O52 Mn1 O71 93.3(2) . .
O101 Mn1 O42 91.2(2) . .
O102 Mn1 O42 93.4(2) . .
O62 Mn1 O42 93.7(2) . .
O52 Mn1 O42 89.1(2) . .
O71 Mn1 O42 176.6(2) . .
O101 Mn1 Mn2 40.8(2) . .
O102 Mn1 Mn2 42.6(2) . .
O62 Mn1 Mn2 135.9(2) . .
O52 Mn1 Mn2 136.5(2) . .
O71 Mn1 Mn2 78.7(2) . .
O42 Mn1 Mn2 97.9(2) . .
O101 Mn2 O102 83.6(2) . .
O101 Mn2 O104 90.9(2) . 2
O102 Mn2 O104 87.9(2) . 2
O101 Mn2 O104 174.4(2) . .
O102 Mn2 O104 99.9(2) . .
O104 Mn2 O104 84.9(2) 2 .
O101 Mn2 O103 95.9(2) . .
O102 Mn2 O103 172.5(2) . .
O104 Mn2 O103 84.7(2) 2 .
O104 Mn2 O103 80.1(2) . .
O101 Mn2 O72 93.4(3) . .
O102 Mn2 O72 89.5(2) . .
O104 Mn2 O72 174.7(2) 2 .
O104 Mn2 O72 91.0(2) . .
O103 Mn2 O72 97.9(2) . .
O101 Mn2 Mn1 41.5(2) . .
O102 Mn2 Mn1 42.5(2) . .
O104 Mn2 Mn1 94.1(2) 2 .
O104 Mn2 Mn1 142.3(2) . .
O103 Mn2 Mn1 137.4(2) . .
O72 Mn2 Mn1 87.1(2) . .
O101 Mn2 Mn2 133.8(2) . 2
O102 Mn2 Mn2 88.9(2) . 2
O104 Mn2 Mn2 43.2(2) 2 2
O104 Mn2 Mn2 42.46(14) . 2
O103 Mn2 Mn2 86.1(2) . 2
O72 Mn2 Mn2 132.1(2) . 2
Mn1 Mn2 Mn2 121.09(5) . 2
O101 Mn2 Mn3 88.1(2) . 2
O102 Mn2 Mn3 129.7(2) . 2
O104 Mn2 Mn3 42.70(14) 2 2
O104 Mn2 Mn3 86.34(15) . 2
O103 Mn2 Mn3 42.80(15) . 2
O72 Mn2 Mn3 140.5(2) . 2
Mn1 Mn2 Mn3 117.76(6) . 2
Mn2 Mn2 Mn3 62.69(4) 2 2
O101 Mn2 Mn3 135.4(2) . .
O102 Mn2 Mn3 140.0(2) . .
O104 Mn2 Mn3 84.0(2) 2 .
O104 Mn2 Mn3 40.52(15) . .
O103 Mn2 Mn3 39.6(2) . .
O72 Mn2 Mn3 95.1(2) . .
Mn1 Mn2 Mn3 176.50(6) . .
Mn2 Mn2 Mn3 59.10(4) 2 .
Mn3 Mn2 Mn3 58.93(6) 2 .
O105 Mn3 O106 84.0(3) . .
O105 Mn3 O103 96.8(3) . .
O106 Mn3 O103 174.3(2) . .
O105 Mn3 O11 92.3(2) . .
O106 Mn3 O11 94.8(3) . .
O103 Mn3 O11 90.8(3) . .
O105 Mn3 O104 176.9(2) . .
O106 Mn3 O104 98.2(2) . .
O103 Mn3 O104 80.9(2) . .
O11 Mn3 O104 89.8(2) . .
O105 Mn3 O103 93.8(2) . 2
O106 Mn3 O103 90.8(2) . 2
O103 Mn3 O103 83.6(3) . 2
O11 Mn3 O103 172.2(2) . 2
O104 Mn3 O103 83.9(2) . 2
O105 Mn3 Mn4 41.4(2) . .
O106 Mn3 Mn4 44.0(2) . .
O103 Mn3 Mn4 137.7(2) . .
O11 Mn3 Mn4 86.1(2) . .
O104 Mn3 Mn4 141.1(2) . .
O103 Mn3 Mn4 101.7(2) 2 .
O105 Mn3 Mn2 136.1(2) . 2
O106 Mn3 Mn2 89.7(2) . 2
O103 Mn3 Mn2 85.9(2) . 2
O11 Mn3 Mn2 131.5(2) . 2
O104 Mn3 Mn2 41.88(14) . 2
O103 Mn3 Mn2 42.8(2) 2 2
Mn4 Mn3 Mn2 126.25(6) . 2
O105 Mn3 Mn3 90.7(2) . 2
O106 Mn3 Mn3 131.9(2) . 2
O103 Mn3 Mn3 42.6(2) . 2
O11 Mn3 Mn3 133.3(2) . 2
O104 Mn3 Mn3 86.17(15) . 2
O103 Mn3 Mn3 41.8(2) 2 2
Mn4 Mn3 Mn3 123.52(5) . 2
Mn2 Mn3 Mn3 62.30(4) 2 2
O105 Mn3 Mn2 137.2(2) . .
O106 Mn3 Mn2 138.5(2) . .
O103 Mn3 Mn2 40.4(2) . .
O11 Mn3 Mn2 89.6(2) . .
O104 Mn3 Mn2 40.5(2) . .
O103 Mn3 Mn2 82.5(2) 2 .
Mn4 Mn3 Mn2 175.36(6) . .
Mn2 Mn3 Mn2 58.21(6) 2 .
Mn3 Mn3 Mn2 58.76(4) 2 .
O105 Mn4 O31 176.2(2) . .
O105 Mn4 O106 81.8(2) . .
O31 Mn4 O106 96.4(3) . .
O105 Mn4 O22 95.9(3) . .
O31 Mn4 O22 86.3(3) . .
O106 Mn4 O22 172.3(3) . .
O105 Mn4 O1 90.7(3) . 2
O31 Mn4 O1 86.1(3) . 2
O106 Mn4 O1 95.0(2) . 2
O22 Mn4 O1 92.4(3) . 2
O105 Mn4 O12 89.8(2) . .
O31 Mn4 O12 93.4(3) . .
O106 Mn4 O12 85.9(2) . .
O22 Mn4 O12 86.8(3) . .
O1 Mn4 O12 179.0(2) 2 .
O105 Mn4 Mn3 41.4(2) . .
O31 Mn4 Mn3 137.5(2) . .
O106 Mn4 Mn3 41.8(2) . .
O22 Mn4 Mn3 134.0(2) . .
O1 Mn4 Mn3 102.1(2) 2 .
O12 Mn4 Mn3 78.8(2) . .
O102 Mn5 O102 95.7(3) . 2
O102 Mn5 O51 172.5(3) . 2
O102 Mn5 O51 90.9(3) 2 2
O102 Mn5 O51 90.9(3) . .
O102 Mn5 O51 172.5(2) 2 .
O51 Mn5 O51 82.8(4) 2 .
O102 Mn5 O108 91.2(2) . .
O102 Mn5 O108 86.4(2) 2 .
O51 Mn5 O108 92.8(2) 2 .
O51 Mn5 O108 89.9(3) . .
O102 Mn5 O108 86.4(2) . 2
O102 Mn5 O108 91.2(2) 2 2
O51 Mn5 O108 89.9(3) 2 2
O51 Mn5 O108 92.8(2) . 2
O108 Mn5 O108 176.4(3) . 2
O105 Mn6 O105 94.0(3) 2 .
O105 Mn6 O2 89.2(3) 2 2
O105 Mn6 O2 94.0(3) . 2
O105 Mn6 O2 94.0(3) 2 .
O105 Mn6 O2 89.2(3) . .
O2 Mn6 O2 175.3(5) 2 .
O105 Mn6 O21 90.5(3) 2 2
O105 Mn6 O21 175.5(3) . 2
O2 Mn6 O21 85.9(4) 2 2
O2 Mn6 O21 90.6(4) . 2
O105 Mn6 O21 175.5(3) 2 .
O105 Mn6 O21 90.5(3) . .
O2 Mn6 O21 90.6(4) 2 .
O2 Mn6 O21 85.9(4) . .
O21 Mn6 O21 85.0(4) 2 .
O106 Mn7 O101 93.6(2) 2 .
O106 Mn7 O32 93.4(3) 2 2
O101 Mn7 O32 164.9(3) . 2
O106 Mn7 O61 174.8(2) 2 .
O101 Mn7 O61 90.7(3) . .
O32 Mn7 O61 81.7(3) 2 .
O106 Mn7 O41 89.7(2) 2 .
O101 Mn7 O41 94.2(2) . .
O32 Mn7 O41 99.2(3) 2 .
O61 Mn7 O41 93.0(3) . .
O106 Mn7 O107 94.0(3) 2 .
O101 Mn7 O107 80.0(3) . .
O32 Mn7 O107 86.3(4) 2 .
O61 Mn7 O107 83.9(3) . .
O41 Mn7 O107 173.3(3) . .
C1 O1 Mn4 132.9(7) . 2
C1 O2 Mn6 134.7(7) . .
C11 O11 Mn3 127.9(6) . .
C11 O12 Mn4 121.4(6) . .
C21 O21 Mn6 136.1(6) . .
C21 O22 Mn4 130.3(7) . .
C31 O31 Mn4 127.1(6) . .
C31 O32 Mn7 137.9(7) . 2
C41 O41 Mn7 131.6(6) . .
C41 O42 Mn1 127.4(5) . .
C51 O51 Mn5 135.2(6) . .
C51 O52 Mn1 133.9(6) . .
C61 O61 Mn7 132.8(6) . .
C61 O62 Mn1 132.0(6) . .
C71 O71 Mn1 123.0(5) . .
C71 O72 Mn2 126.1(5) . .
Mn2 O101 Mn1 97.7(2) . .
Mn2 O101 Mn7 133.8(3) . .
Mn1 O101 Mn7 122.8(3) . .
Mn1 O102 Mn2 94.8(3) . .
Mn1 O102 Mn5 131.4(3) . .
Mn2 O102 Mn5 130.7(3) . .
Mn3 O103 Mn3 95.6(3) . 2
Mn3 O103 Mn2 100.0(2) . .
Mn3 O103 Mn2 94.4(2) 2 .
Mn2 O104 Mn2 94.3(2) 2 .
Mn2 O104 Mn3 95.4(2) 2 .
Mn2 O104 Mn3 99.0(2) . .
Mn4 O105 Mn3 97.2(3) . .
Mn4 O105 Mn6 123.6(3) . .
Mn3 O105 Mn6 132.2(3) . .
Mn3 O106 Mn7 133.1(3) . 2
Mn3 O106 Mn4 94.2(3) . .
Mn7 O106 Mn4 127.8(3) 2 .
O2 C1 O1 123.5(9) . .
O2 C1 C2 115.1(11) . .
O1 C1 C2 121.3(12) . .
C7 C2 C3 118.3(14) . .
C7 C2 C1 122.7(14) . .
C3 C2 C1 118.8(13) . .
C4 C3 C2 116.9(19) . .
C5 C4 C3 126.6(25) . .
C4 C5 C6 116.6(18) . .
C4 C5 C8 128.7(28) . .
C6 C5 C8 114.1(26) . .
C7 C6 C5 116.2(19) . .
C2 C7 C6 124.5(18) . .
O12 C11 O11 123.4(9) . .
O12 C11 C12 120.5(9) . .
O11 C11 C12 116.2(9) . .
C17 C12 C13 117.5(9) . .
C17 C12 C11 122.1(10) . .
C13 C12 C11 120.4(9) . .
C12 C13 C14 119.9(11) . .
C15 C14 C13 123.6(12) . .
C14 C15 C16 117.4(11) . .
C14 C15 C18 122.9(14) . .
C16 C15 C18 119.7(13) . .
C17 C16 C15 118.5(12) . .
C12 C17 C16 123.1(12) . .
O21 C21 O22 126.9(9) . .
O21 C21 C22 118.1(9) . .
O22 C21 C22 115.0(10) . .
C27 C22 C23 121.3(10) . .
C27 C22 C21 120.1(10) . .
C23 C22 C21 118.4(11) . .
C22 C23 C24 119.3(13) . .
C25 C24 C23 121.2(13) . .
C24 C25 C26 120.2(11) . .
C24 C25 C28 121.6(14) . .
C26 C25 C28 118.2(16) . .
C25 C26 C27 118.8(13) . .
C22 C27 C26 119.1(12) . .
O31 C31 O32 124.4(9) . .
O31 C31 C32 121.1(8) . .
O32 C31 C32 114.4(9) . .
C37 C32 C33 117.5(9) . .
C37 C32 C31 124.2(8) . .
C33 C32 C31 118.2(9) . .
C34 C33 C32 119.8(10) . .
C33 C34 C35 121.6(10) . .
C34 C35 C36 117.7(10) . .
C34 C35 C38 122.2(10) . .
C36 C35 C38 119.9(11) . .
C37 C36 C35 120.5(11) . .
C36 C37 C32 122.7(10) . .
O41 C41 O42 125.0(8) . .
O41 C41 C42 116.3(8) . .
O42 C41 C42 118.7(8) . .
C43 C42 C47 117.7(9) . .
C43 C42 C41 122.1(9) . .
C47 C42 C41 120.2(8) . .
C42 C43 C44 122.4(10) . .
C45 C44 C43 120.0(10) . .
C44 C45 C46 118.3(10) . .
C44 C45 C48 118.7(11) . .
C46 C45 C48 122.7(12) . .
C45 C46 C47 120.4(11) . .
C42 C47 C46 121.0(10) . .
O52 C51 O51 125.9(8) . .
O52 C51 C52 115.6(9) . .
O51 C51 C52 118.4(8) . .
C57 C52 C53 120.7(8) . .
C57 C52 C51 119.6(8) . .
C53 C52 C51 119.7(9) . .
C54 C53 C52 119.2(10) . .
C53 C54 C55 121.0(10) . .
C54 C55 C56 117.8(10) . .
C54 C55 C58 121.2(11) . .
C56 C55 C58 121.0(12) . .
C57 C56 C55 121.7(12) . .
C56 C57 C52 119.4(10) . .
O62 C61 O61 124.6(9) . .
O62 C61 C62 118.7(8) . .
O61 C61 C62 116.7(8) . .
C63 C62 C67 117.1(10) . .
C63 C62 C61 121.9(9) . .
C67 C62 C61 121.0(9) . .
C64 C63 C62 121.0(11) . .
C63 C64 C65 123.7(12) . .
C64 C65 C66 117.2(11) . .
C64 C65 C68 123.7(13) . .
C66 C65 C68 119.1(13) . .
C65 C66 C67 121.0(12) . .
C66 C67 C62 119.8(11) . .
O71 C71 O72 124.4(7) . .
O71 C71 C72 121.2(8) . .
O72 C71 C72 114.4(8) . .
C77 C72 C73 118.7(8) . .
C77 C72 C71 121.9(8) . .
C73 C72 C71 119.4(9) . .
C74 C73 C72 119.3(10) . .
C75 C74 C73 121.9(10) . .
C74 C75 C76 119.0(9) . .
C74 C75 C78 121.3(10) . .
C76 C75 C78 119.7(11) . .
C77 C76 C75 120.2(10) . .
C72 C77 C76 120.9(9) . .
C102 C101 C100 128.4(31) . .
C102 C101 C103 54.7(26) . .
C100 C101 C103 103.6(30) . .
C101 C102 C103 73.9(34) . .
C102 C103 C104 156.2(56) . .
C102 C103 C101 51.4(28) . .
C104 C103 C101 139.0(52) . .
C106 C107 C108 136.1(64) . .
C106 C107 C109 102.2(68) . .
C108 C107 C109 36.6(58) . .
C109 C108 C107 74.5(100) . .
C109 C108 C110 87.4(100) . .
C107 C108 C110 158.7(78) . .
C108 C109 C107 68.9(100) . .
C108 C109 C110 64.7(100) . .
C107 C109 C110 132.3(85) . .
C108 C110 C109 27.9(46) . .

loop_
_geom_bond_atom_site_label_1
_geom_bond_atom_site_label_2
_geom_bond_distance
_geom_bond_site_symmetry_2
Mn1 O101 1.867(5) .
Mn1 O102 1.895(6) .
Mn1 O62 1.925(6) .
Mn1 O52 1.950(6) .
Mn1 O71 2.233(5) .
Mn1 O42 2.236(6) .
Mn1 Mn2 2.792(2) .
Mn2 O101 1.842(6) .
Mn2 O102 1.897(5) .
Mn2 O104 1.911(5) 2
Mn2 O104 1.940(6) .
Mn2 O103 1.942(5) .
Mn2 O72 1.945(5) .
Mn2 Mn2 2.823(3) 2
Mn2 Mn3 2.850(2) 2
Mn2 Mn3 2.951(2) .
Mn3 O105 1.857(5) .
Mn3 O106 1.861(6) .
Mn3 O103 1.911(6) .
Mn3 O11 1.912(6) .
Mn3 O104 1.941(5) .
Mn3 O103 1.942(5) 2
Mn3 Mn4 2.786(2) .
Mn3 Mn2 2.850(2) 2
Mn3 Mn3 2.855(3) 2
Mn4 O105 1.857(6) .
Mn4 O31 1.930(7) .
Mn4 O106 1.940(5) .
Mn4 O22 1.965(6) .
Mn4 O1 2.196(6) 2
Mn4 O12 2.227(6) .
Mn5 O102 1.899(6) .
Mn5 O102 1.899(6) 2
Mn5 O51 1.969(6) 2
Mn5 O51 1.969(6) .
Mn5 O108 2.275(6) .
Mn5 O108 2.276(6) 2
Mn6 O105 1.985(6) 2
Mn6 O105 1.985(6) .
Mn6 O2 1.991(8) 2
Mn6 O2 1.991(8) .
Mn6 O21 2.036(7) 2
Mn6 O21 2.036(7) .
Mn7 O106 1.898(6) 2
Mn7 O101 1.934(5) .
Mn7 O32 1.966(7) 2
Mn7 O61 1.970(7) .
Mn7 O41 2.125(6) .
Mn7 O107 2.343(9) .
O1 C1 1.275(12) .
O1 Mn4 2.196(6) 2
O2 C1 1.253(13) .
O11 C11 1.299(11) .
O12 C11 1.253(12) .
O21 C21 1.221(12) .
O22 C21 1.251(11) .
O31 C31 1.263(11) .
O32 C31 1.276(10) .
O32 Mn7 1.966(7) 2
O41 C41 1.254(10) .
O42 C41 1.272(10) .
O51 C51 1.260(10) .
O52 C51 1.252(10) .
O61 C61 1.280(10) .
O62 C61 1.259(10) .
O71 C71 1.258(10) .
O72 C71 1.308(10) .
O103 Mn3 1.942(5) 2
O104 Mn2 1.911(5) 2
O106 Mn7 1.898(6) 2
C1 C2 1.503(15) .
C2 C7 1.32(2) .
C2 C3 1.41(2) .
C3 C4 1.38(2) .
C4 C5 1.26(4) .
C5 C6 1.48(3) .
C5 C8 1.60(2) .
C6 C7 1.37(2) .
C11 C12 1.492(13) .
C12 C17 1.363(14) .
C12 C13 1.397(14) .
C13 C14 1.407(14) .
C14 C15 1.34(2) .
C15 C16 1.44(2) .
C15 C18 1.52(2) .
C16 C17 1.41(2) .
C21 C22 1.521(13) .
C22 C27 1.35(2) .
C22 C23 1.388(14) .
C23 C24 1.392(15) .
C24 C25 1.34(2) .
C25 C26 1.40(2) .
C25 C28 1.57(2) .
C26 C27 1.433(15) .
C31 C32 1.481(13) .
C32 C37 1.366(13) .
C32 C33 1.426(12) .
C33 C34 1.382(15) .
C34 C35 1.39(2) .
C35 C36 1.398(14) .
C35 C38 1.531(15) .
C36 C37 1.371(14) .
C41 C42 1.510(13) .
C42 C43 1.379(13) .
C42 C47 1.393(13) .
C43 C44 1.400(14) .
C44 C45 1.40(2) .
C45 C46 1.40(2) .
C45 C48 1.543(14) .
C46 C47 1.412(14) .
C51 C52 1.504(11) .
C52 C57 1.376(14) .
C52 C53 1.403(13) .
C53 C54 1.384(12) .
C54 C55 1.40(2) .
C55 C56 1.41(2) .
C55 C58 1.537(14) .
C56 C57 1.373(13) .
C61 C62 1.474(13) .
C62 C63 1.390(13) .
C62 C67 1.413(14) .
C63 C64 1.35(2) .
C64 C65 1.36(2) .
C65 C66 1.38(2) .
C65 C68 1.52(2) .
C66 C67 1.41(2) .
C71 C72 1.495(11) .
C72 C77 1.379(13) .
C72 C73 1.423(13) .
C73 C74 1.391(13) .
C74 C75 1.355(15) .
C75 C76 1.411(14) .
C75 C78 1.530(13) .
C76 C77 1.387(12) .
C100 C101 1.53(4) .
C101 C102 1.48(5) .
C101 C103 1.82(7) .
C102 C103 1.54(7) .
C103 C104 1.66(8) .
C106 C107 1.52(7) .
C107 C108 1.56(10) .
C107 C109 1.61(13) .
C108 C109 1.00(16) .
C108 C110 1.93(11) .
C109 C110 2.13(14) .
